data_1559388
loop_
_publ_author_name
'Li, Qiyao'
'Gong, Junyi'
'Li, Ying'
'Zhang, Ruoyao'
'Wang, Haoran'
'Zhang, Jianquan'
'Yan, He'
'Lam, Jacky W. Y.'
'Sung, Herman H. Y.'
'Williams, Ian D.'
'Kwok, Ryan T. K.'
'Li, Min-Hui'
'Wang, Jianguo'
'Tang, Ben Zhong'

_publ_section_title
;
 Unusual light-driven amplification through unexpected regioselective
 photogeneration of five-membered azaheterocyclic AIEgen.
;
_journal_issue 2
_journal_name_full 'Chemical science'
_journal_page_first 709
_journal_page_last 717
_journal_paper_doi 10.1039/d0sc04725b
_journal_volume 12
_journal_year 2020
_chemical_formula_moiety 'F6 P, C31 H22 N'
_chemical_formula_sum 'C31 H22 F6 N P'
_chemical_formula_weight 553.46
_space_group_crystal_system triclinic
_space_group_IT_number 2
_space_group_name_Hall '-P 1'
_space_group_name_H-M_alt 'P -1'
_atom_sites_solution_hydrogens geom
_atom_sites_solution_primary iterative
_audit_creation_date 2018-06-06
_audit_creation_method
;
Olex2 1.2
(compiled 2017.08.10 svn.r3458 for OlexSys, GUI svn.r5381)
;
_audit_update_record
;
2020-10-07 deposited with the CCDC.	2020-10-19 downloaded from the CCDC.
;
_cell_angle_alpha 103.553(5)
_cell_angle_beta 90.551(5)
_cell_angle_gamma 98.266(5)
_cell_formula_units_Z 2
_cell_length_a 8.5484(5)
_cell_length_b 11.4387(6)
_cell_length_c 13.6080(9)
_cell_measurement_reflns_used 3063
_cell_measurement_temperature 100.01(10)
_cell_measurement_theta_max 74.1890
_cell_measurement_theta_min 5.2090
_cell_volume 1278.84(14)
_computing_cell_refinement 'CrysAlisPro 1.171.39.46 (Rigaku OD, 2018)'
_computing_data_collection 'CrysAlisPro 1.171.39.46 (Rigaku OD, 2018)'
_computing_data_reduction 'CrysAlisPro 1.171.39.46 (Rigaku OD, 2018)'
_computing_molecular_graphics 'Olex2 (Dolomanov et al., 2009)'
_computing_publication_material 'Olex2 (Dolomanov et al., 2009)'
_computing_structure_refinement 'ShelXL (Sheldrick, 2015)'
_computing_structure_solution 'olex2.solve (Bourhis et al., 2015)'
_diffrn_ambient_environment N~2~
_diffrn_ambient_temperature 100.01(10)
_diffrn_detector 'CCD plate'
_diffrn_detector_area_resol_mean 10.3577
_diffrn_detector_type Atlas
_diffrn_measured_fraction_theta_full 0.986
_diffrn_measured_fraction_theta_max 0.984
_diffrn_measurement_details
;
List of Runs (angles in degrees, time in seconds):

  # Type    Start    End  Width  t~exp~   \w     \q     \k     \f   Frames
#--------------------------------------------------------------------------
  1  \w     30.00 113.00   1.00    1.00    --  107.97-111.00 -90.00   83
  2  \w    -65.00  41.00   1.00    1.00    --  -40.45  19.00  60.00  106
  3  \w   -116.00 -27.00   1.00    1.00    --  -40.45 -37.00-120.00   89
  4  \w    -65.00  20.00   1.00    1.00    --  -40.45  57.00-180.00   85
  5  \w     37.00  83.00   1.00    1.00    --   40.45-125.00 -60.00   46
  6  \w     35.00  73.00   1.00    1.00    --   40.45-125.00  90.00   38
  7  \w     79.00 175.00   1.00    1.00    --  107.97  61.00 120.00   96
  8  \w     90.00 178.00   1.00    1.00    --  107.97  77.00  60.00   88
  9  \w     29.00 139.00   1.00    1.00    --  107.97 -77.00 -30.00  110
 10  \w    101.00 148.00   1.00    1.00    --  107.97 111.00-180.00   47
 11  \w     82.00 172.00   1.00    1.00    --  107.97  77.00   0.00   90
 12  \w     57.00 149.00   1.00    1.00    --  107.97 178.00 -90.00   92
;
_diffrn_measurement_device 'kappa diffractometer'
_diffrn_measurement_device_type 'SuperNova, Dual, Cu at zero, Atlas'
_diffrn_measurement_method '\w scans'
_diffrn_orient_matrix_type 'CrysAlisPro convention (1999,Acta A55,543-557)'
_diffrn_orient_matrix_UB_11 -0.0327583000
_diffrn_orient_matrix_UB_12 -0.1381957000
_diffrn_orient_matrix_UB_13 -0.0458049000
_diffrn_orient_matrix_UB_21 0.0554111000
_diffrn_orient_matrix_UB_22 -0.0229392000
_diffrn_orient_matrix_UB_23 0.1009711000
_diffrn_orient_matrix_UB_31 -0.1705499000
_diffrn_orient_matrix_UB_32 -0.0034074000
_diffrn_orient_matrix_UB_33 0.0359939000
_diffrn_radiation_monochromator mirror
_diffrn_radiation_probe x-ray
_diffrn_radiation_type CuK\a
_diffrn_radiation_wavelength 1.54184
_diffrn_reflns_av_R_equivalents 0.0221
_diffrn_reflns_av_unetI/netI 0.0364
_diffrn_reflns_Laue_measured_fraction_full 0.986
_diffrn_reflns_Laue_measured_fraction_max 0.984
_diffrn_reflns_limit_h_max 7
_diffrn_reflns_limit_h_min -10
_diffrn_reflns_limit_k_max 13
_diffrn_reflns_limit_k_min -13
_diffrn_reflns_limit_l_max 15
_diffrn_reflns_limit_l_min -16
_diffrn_reflns_number 7001
_diffrn_reflns_point_group_measured_fraction_full 0.986
_diffrn_reflns_point_group_measured_fraction_max 0.984
_diffrn_reflns_theta_full 66.500
_diffrn_reflns_theta_max 67.488
_diffrn_reflns_theta_min 4.021
_diffrn_source 'micro-focus sealed X-ray tube'
_diffrn_source_current 0.80
_diffrn_source_power 0.040
_diffrn_source_target Cu
_diffrn_source_type 'SuperNova (Cu) X-ray Source'
_diffrn_source_voltage 50
_exptl_absorpt_coefficient_mu 1.539
_exptl_absorpt_correction_T_max 1.00000
_exptl_absorpt_correction_T_min 0.97195
_exptl_absorpt_correction_type multi-scan
_exptl_absorpt_process_details
;
CrysAlisPro 1.171.39.46 (Rigaku Oxford Diffraction, 2018)
Empirical absorption correction using spherical harmonics,
 implemented in SCALE3 ABSPACK scaling algorithm.
;
_exptl_crystal_colour yellow
_exptl_crystal_colour_primary yellow
_exptl_crystal_density_diffrn 1.437
_exptl_crystal_description block
_exptl_crystal_F_000 568
_exptl_crystal_size_max 0.18
_exptl_crystal_size_mid 0.16
_exptl_crystal_size_min 0.15
_refine_diff_density_max 0.247
_refine_diff_density_min -0.375
_refine_diff_density_rms 0.046
_refine_ls_extinction_method none
_refine_ls_goodness_of_fit_ref 1.024
_refine_ls_hydrogen_treatment constr
_refine_ls_matrix_type full
_refine_ls_number_parameters 352
_refine_ls_number_reflns 4537
_refine_ls_number_restraints 0
_refine_ls_restrained_S_all 1.024
_refine_ls_R_factor_all 0.0492
_refine_ls_R_factor_gt 0.0362
_refine_ls_shift/su_max 0.000
_refine_ls_shift/su_mean 0.000
_refine_ls_structure_factor_coef Fsqd
_refine_ls_weighting_details 'w=1/[\s^2^(Fo^2^)+(0.0570P)^2^+0.0480P] where P=(Fo^2^+2Fc^2^)/3'
_refine_ls_weighting_scheme calc
_refine_ls_wR_factor_gt 0.0939
_refine_ls_wR_factor_ref 0.1006
_reflns_Friedel_coverage 0.000
_reflns_number_gt 3660
_reflns_number_total 4537
_reflns_threshold_expression 'I > 2\s(I)'
_cod_data_source_file d0sc04725b2.cif
_cod_data_source_block qiyao6cult
_cod_depositor_comments
;Adding full bibliography for 1559386--1559390.cif.

 Adding full bibliography for 1559386--1559390.cif.
;
_cod_original_cell_volume 1278.83(14)
_cod_database_code 1559388
_shelx_shelxl_version_number 2014/7
_shelx_space_group_comment
;
The symmetry employed for this shelxl refinement is uniquely defined
by the following loop, which should always be used as a source of
symmetry information in preference to the above space-group names.
They are only intended as comments.
;
_shelx_estimated_absorpt_t_max 0.802
_shelx_estimated_absorpt_t_min 0.769
_reflns_odcompleteness_completeness 98.38
_reflns_odcompleteness_iscentric 1
_reflns_odcompleteness_theta 67.46
_olex2_refinement_description
;
1. Fixed Uiso
 At 1.2 times of:
  All C(H) groups
2.a Aromatic/amide H refined with riding coordinates:
 C2(H2), C3(H3), C4(H4), C6(H6), C7(H7), C8(H8), C9(H9), C16(H16), C17(H17),
 C18(H18), C19(H19), C20(H20), C22(H22), C23(H23), C24(H24), C25(H25), C26(H26),
  C28(H28), C29(H29), C30(H30), C31(H31), C32(H32)
;
_olex2_date_sample_data_collection 2018-05-09
_olex2_submission_special_instructions 'No special instructions were received'
_oxdiff_exptl_absorpt_empirical_details
;
Empirical correction (ABSPACK) includes:
- Absorption correction using spherical harmonics
- Frame scaling
;
_oxdiff_exptl_absorpt_empirical_full_max 1.250
_oxdiff_exptl_absorpt_empirical_full_min 0.838

loop_
_space_group_symop_operation_xyz
'x, y, z'
'-x, -y, -z'

loop_
_atom_site_label
_atom_site_type_symbol
_atom_site_fract_x
_atom_site_fract_y
_atom_site_fract_z
_atom_site_U_iso_or_equiv
_atom_site_adp_type
_atom_site_occupancy
_atom_site_site_symmetry_order
_atom_site_calc_flag
_atom_site_refinement_flags_posn
_atom_site_refinement_flags_adp
_atom_site_refinement_flags_occupancy
_atom_site_disorder_assembly
_atom_site_disorder_group
P1 P 0.15629(5) 0.43760(4) 0.21740(3) 0.02109(13) Uani 1 1 d . . . . .
F1 F 0.22044(12) 0.41100(9) 0.31933(8) 0.0282(2) Uani 1 1 d . . . . .
F2 F 0.09390(12) 0.46366(10) 0.11383(8) 0.0326(3) Uani 1 1 d . . . . .
F3 F 0.21740(12) 0.57954(9) 0.25941(8) 0.0311(3) Uani 1 1 d . . . . .
F4 F -0.01072(12) 0.45466(10) 0.26575(8) 0.0318(3) Uani 1 1 d . . . . .
F5 F 0.09603(14) 0.29517(10) 0.17384(9) 0.0383(3) Uani 1 1 d . . . . .
F6 F 0.32466(12) 0.42058(10) 0.16847(8) 0.0307(3) Uani 1 1 d . . . . .
N1 N 0.55581(16) 0.25665(12) 0.12273(11) 0.0200(3) Uani 1 1 d . . . . .
C2 C 0.6883(2) 0.34278(15) 0.12956(14) 0.0231(4) Uani 1 1 d . . . . .
H2 H 0.7562 0.3635 0.1887 0.028 Uiso 1 1 calc R . . . .
C3 C 0.7233(2) 0.39850(15) 0.05307(14) 0.0243(4) Uani 1 1 d . . . . .
H3 H 0.8202 0.4518 0.0555 0.029 Uiso 1 1 calc R . . . .
C4 C 0.6164(2) 0.37695(16) -0.02860(14) 0.0245(4) Uani 1 1 d . . . . .
H4 H 0.6342 0.4229 -0.0783 0.029 Uiso 1 1 calc R . . . .
C5 C 0.4836(2) 0.28892(15) -0.03857(13) 0.0205(4) Uani 1 1 d . . . . .
C6 C 0.2829(2) 0.04008(15) -0.07165(14) 0.0227(4) Uani 1 1 d . . . . .
H6 H 0.3106 0.0680 -0.1305 0.027 Uiso 1 1 calc R . . . .
C7 C 0.1774(2) -0.06489(16) -0.08017(14) 0.0257(4) Uani 1 1 d . . . . .
H7 H 0.1328 -0.1088 -0.1448 0.031 Uiso 1 1 calc R . . . .
C8 C 0.1354(2) -0.10745(15) 0.00570(14) 0.0269(4) Uani 1 1 d . . . . .
H8 H 0.0599 -0.1786 -0.0003 0.032 Uiso 1 1 calc R . . . .
C9 C 0.2033(2) -0.04640(15) 0.09855(14) 0.0263(4) Uani 1 1 d . . . . .
H9 H 0.1751 -0.0761 0.1566 0.032 Uiso 1 1 calc R . . . .
C10 C 0.3957(2) 0.12001(16) 0.20492(14) 0.0228(4) Uani 1 1 d . . . . .
C11 C 0.5170(2) 0.21187(15) 0.21066(13) 0.0219(4) Uani 1 1 d . . . . .
C12 C 0.46169(19) 0.21807(15) 0.03447(13) 0.0196(4) Uani 1 1 d . . . . .
C13 C 0.35019(19) 0.10635(15) 0.02298(13) 0.0199(4) Uani 1 1 d . . . . .
C14 C 0.3145(2) 0.05993(15) 0.10907(13) 0.0222(4) Uani 1 1 d . . . . .
C15 C 0.3647(2) 0.28311(15) -0.12082(13) 0.0217(4) Uani 1 1 d . . . . .
C16 C 0.4123(2) 0.28682(16) -0.21799(14) 0.0271(4) Uani 1 1 d . . . . .
H16 H 0.5204 0.2863 -0.2334 0.032 Uiso 1 1 calc R . . . .
C17 C 0.3021(2) 0.29126(18) -0.29245(15) 0.0339(5) Uani 1 1 d . . . . .
H17 H 0.3350 0.2933 -0.3586 0.041 Uiso 1 1 calc R . . . .
C18 C 0.1441(2) 0.29272(18) -0.27029(16) 0.0347(5) Uani 1 1 d . . . . .
H18 H 0.0687 0.2946 -0.3214 0.042 Uiso 1 1 calc R . . . .
C19 C 0.0968(2) 0.29142(16) -0.17348(15) 0.0296(4) Uani 1 1 d . . . . .
H19 H -0.0111 0.2938 -0.1581 0.036 Uiso 1 1 calc R . . . .
C20 C 0.2056(2) 0.28658(15) -0.09899(14) 0.0235(4) Uani 1 1 d . . . . .
H20 H 0.1720 0.2856 -0.0328 0.028 Uiso 1 1 calc R . . . .
C21 C 0.3459(2) 0.07962(16) 0.29842(14) 0.0250(4) Uani 1 1 d . . . . .
C22 C 0.2453(2) 0.14111(17) 0.36311(14) 0.0287(4) Uani 1 1 d . . . . .
H22 H 0.2086 0.2102 0.3489 0.034 Uiso 1 1 calc R . . . .
C23 C 0.1977(2) 0.10198(19) 0.44888(15) 0.0347(5) Uani 1 1 d . . . . .
H23 H 0.1289 0.1449 0.4933 0.042 Uiso 1 1 calc R . . . .
C24 C 0.2491(3) 0.0020(2) 0.47004(17) 0.0447(6) Uani 1 1 d . . . . .
H24 H 0.2165 -0.0240 0.5290 0.054 Uiso 1 1 calc R . . . .
C25 C 0.3482(3) -0.0605(2) 0.4056(2) 0.0576(7) Uani 1 1 d . . . . .
H25 H 0.3836 -0.1300 0.4198 0.069 Uiso 1 1 calc R . . . .
C26 C 0.3964(3) -0.0221(2) 0.31977(19) 0.0467(6) Uani 1 1 d . . . . .
H26 H 0.4644 -0.0658 0.2753 0.056 Uiso 1 1 calc R . . . .
C27 C 0.6132(2) 0.27220(16) 0.30541(13) 0.0244(4) Uani 1 1 d . . . . .
C28 C 0.5949(2) 0.38865(17) 0.35853(14) 0.0285(4) Uani 1 1 d . . . . .
H28 H 0.5191 0.4300 0.3349 0.034 Uiso 1 1 calc R . . . .
C29 C 0.6868(2) 0.44456(19) 0.44574(15) 0.0322(4) Uani 1 1 d . . . . .
H29 H 0.6724 0.5236 0.4823 0.039 Uiso 1 1 calc R . . . .
C30 C 0.7994(2) 0.38606(19) 0.48012(15) 0.0335(5) Uani 1 1 d . . . . .
H30 H 0.8634 0.4251 0.5394 0.040 Uiso 1 1 calc R . . . .
C31 C 0.8177(2) 0.2705(2) 0.42742(15) 0.0369(5) Uani 1 1 d . . . . .
H31 H 0.8952 0.2301 0.4506 0.044 Uiso 1 1 calc R . . . .
C32 C 0.7246(2) 0.21270(18) 0.34124(15) 0.0310(4) Uani 1 1 d . . . . .
H32 H 0.7367 0.1324 0.3065 0.037 Uiso 1 1 calc R . . . .

loop_
_atom_site_aniso_label
_atom_site_aniso_U_11
_atom_site_aniso_U_22
_atom_site_aniso_U_33
_atom_site_aniso_U_23
_atom_site_aniso_U_13
_atom_site_aniso_U_12
P1 0.0191(2) 0.0196(2) 0.0235(2) 0.00529(18) -0.00049(18) -0.00095(17)
F1 0.0296(6) 0.0292(6) 0.0265(6) 0.0090(4) -0.0029(4) 0.0031(4)
F2 0.0294(6) 0.0444(7) 0.0272(6) 0.0133(5) -0.0004(5) 0.0085(5)
F3 0.0323(6) 0.0191(5) 0.0399(6) 0.0064(5) 0.0032(5) -0.0015(4)
F4 0.0195(5) 0.0421(6) 0.0335(6) 0.0112(5) 0.0032(5) 0.0002(5)
F5 0.0481(7) 0.0228(6) 0.0363(7) 0.0005(5) -0.0034(5) -0.0087(5)
F6 0.0257(6) 0.0363(6) 0.0337(6) 0.0120(5) 0.0065(5) 0.0100(5)
N1 0.0198(7) 0.0173(7) 0.0224(8) 0.0053(6) 0.0012(6) 0.0001(6)
C2 0.0192(9) 0.0194(8) 0.0288(10) 0.0042(7) -0.0017(7) -0.0007(7)
C3 0.0184(9) 0.0196(9) 0.0337(10) 0.0070(7) 0.0012(7) -0.0025(7)
C4 0.0231(9) 0.0219(9) 0.0290(10) 0.0090(7) 0.0037(8) -0.0002(7)
C5 0.0208(9) 0.0166(8) 0.0230(9) 0.0035(7) 0.0023(7) 0.0009(7)
C6 0.0220(9) 0.0184(8) 0.0277(10) 0.0061(7) 0.0028(7) 0.0025(7)
C7 0.0231(9) 0.0201(9) 0.0311(10) 0.0017(7) 0.0021(8) 0.0005(7)
C8 0.0228(9) 0.0170(8) 0.0375(11) 0.0045(8) 0.0059(8) -0.0049(7)
C9 0.0260(9) 0.0193(9) 0.0350(11) 0.0105(8) 0.0090(8) 0.0007(7)
C10 0.0242(9) 0.0192(8) 0.0269(10) 0.0090(7) 0.0046(7) 0.0042(7)
C11 0.0229(9) 0.0208(9) 0.0231(9) 0.0069(7) 0.0021(7) 0.0041(7)
C12 0.0179(8) 0.0178(8) 0.0228(9) 0.0046(7) 0.0024(7) 0.0012(7)
C13 0.0162(8) 0.0165(8) 0.0273(9) 0.0064(7) 0.0045(7) 0.0013(6)
C14 0.0210(9) 0.0190(8) 0.0272(10) 0.0073(7) 0.0043(7) 0.0021(7)
C15 0.0238(9) 0.0146(8) 0.0255(9) 0.0052(7) -0.0017(7) -0.0014(7)
C16 0.0284(10) 0.0245(9) 0.0281(10) 0.0086(8) 0.0018(8) -0.0006(7)
C17 0.0420(12) 0.0321(11) 0.0274(10) 0.0106(8) -0.0024(9) -0.0007(9)
C18 0.0375(11) 0.0299(10) 0.0360(11) 0.0090(9) -0.0137(9) 0.0022(9)
C19 0.0257(10) 0.0220(9) 0.0396(11) 0.0070(8) -0.0041(8) -0.0003(7)
C20 0.0247(9) 0.0169(8) 0.0277(10) 0.0058(7) -0.0012(7) -0.0012(7)
C21 0.0240(9) 0.0243(9) 0.0281(10) 0.0102(8) 0.0023(8) 0.0017(7)
C22 0.0317(10) 0.0277(10) 0.0289(10) 0.0105(8) 0.0030(8) 0.0052(8)
C23 0.0371(11) 0.0413(12) 0.0295(11) 0.0130(9) 0.0079(9) 0.0102(9)
C24 0.0453(13) 0.0586(15) 0.0429(13) 0.0334(11) 0.0136(11) 0.0137(11)
C25 0.0709(17) 0.0618(16) 0.0663(17) 0.0490(14) 0.0324(14) 0.0382(14)
C26 0.0553(14) 0.0462(13) 0.0550(15) 0.0317(12) 0.0269(12) 0.0272(11)
C27 0.0240(9) 0.0264(9) 0.0230(9) 0.0081(7) 0.0029(7) 0.0008(7)
C28 0.0235(9) 0.0301(10) 0.0310(10) 0.0051(8) -0.0010(8) 0.0049(8)
C29 0.0297(10) 0.0331(11) 0.0297(11) 0.0002(8) 0.0000(8) 0.0037(8)
C30 0.0316(11) 0.0424(12) 0.0244(10) 0.0053(9) -0.0034(8) 0.0032(9)
C31 0.0386(12) 0.0465(12) 0.0295(11) 0.0123(9) -0.0059(9) 0.0146(10)
C32 0.0370(11) 0.0305(10) 0.0271(10) 0.0081(8) -0.0007(8) 0.0090(8)

loop_
_atom_type_symbol
_atom_type_description
_atom_type_scat_dispersion_real
_atom_type_scat_dispersion_imag
_atom_type_scat_source
C C 0.0181 0.0091 'International Tables Vol C Tables 4.2.6.8 and 6.1.1.4'
H H 0.0000 0.0000 'International Tables Vol C Tables 4.2.6.8 and 6.1.1.4'
F F 0.0727 0.0534 'International Tables Vol C Tables 4.2.6.8 and 6.1.1.4'
N N 0.0311 0.0180 'International Tables Vol C Tables 4.2.6.8 and 6.1.1.4'
P P 0.2955 0.4335 'International Tables Vol C Tables 4.2.6.8 and 6.1.1.4'

loop_
_geom_angle_atom_site_label_1
_geom_angle_atom_site_label_2
_geom_angle_atom_site_label_3
_geom_angle
_geom_angle_site_symmetry_1
_geom_angle_site_symmetry_3
_geom_angle_publ_flag
F1 P1 F2 179.14(6) . . ?
F1 P1 F3 90.38(6) . . ?
F1 P1 F5 90.13(6) . . ?
F1 P1 F6 89.92(6) . . ?
F2 P1 F6 89.24(6) . . ?
F3 P1 F2 89.82(6) . . ?
F3 P1 F5 179.24(7) . . ?
F3 P1 F6 89.81(6) . . ?
F4 P1 F1 90.19(6) . . ?
F4 P1 F2 90.64(6) . . ?
F4 P1 F3 90.14(6) . . ?
F4 P1 F5 90.43(6) . . ?
F4 P1 F6 179.87(7) . . ?
F5 P1 F2 89.67(6) . . ?
F5 P1 F6 89.63(6) . . ?
C2 N1 C11 117.70(14) . . ?
C2 N1 C12 120.64(14) . . ?
C12 N1 C11 121.63(14) . . ?
C3 C2 N1 120.96(16) . . ?
C2 C3 C4 119.33(16) . . ?
C3 C4 C5 120.67(16) . . ?
C4 C5 C12 118.95(16) . . ?
C4 C5 C15 116.93(15) . . ?
C12 C5 C15 123.85(15) . . ?
C7 C6 C13 120.75(16) . . ?
C6 C7 C8 120.42(17) . . ?
C9 C8 C7 119.90(16) . . ?
C8 C9 C14 120.82(17) . . ?
C11 C10 C14 120.44(16) . . ?
C11 C10 C21 119.94(16) . . ?
C14 C10 C21 119.62(15) . . ?
N1 C11 C27 116.95(14) . . ?
C10 C11 N1 119.67(16) . . ?
C10 C11 C27 123.37(16) . . ?
N1 C12 C5 117.60(15) . . ?
N1 C12 C13 117.24(15) . . ?
C5 C12 C13 125.15(16) . . ?
C6 C13 C12 122.02(15) . . ?
C6 C13 C14 118.87(15) . . ?
C14 C13 C12 119.04(15) . . ?
C9 C14 C10 121.40(16) . . ?
C9 C14 C13 119.08(16) . . ?
C13 C14 C10 119.49(15) . . ?
C16 C15 C5 120.53(16) . . ?
C16 C15 C20 119.05(17) . . ?
C20 C15 C5 120.09(16) . . ?
C17 C16 C15 120.27(18) . . ?
C18 C17 C16 120.14(19) . . ?
C19 C18 C17 119.82(18) . . ?
C18 C19 C20 120.42(18) . . ?
C19 C20 C15 120.28(17) . . ?
C22 C21 C10 120.41(16) . . ?
C22 C21 C26 119.04(18) . . ?
C26 C21 C10 120.52(17) . . ?
C21 C22 C23 120.07(18) . . ?
C24 C23 C22 120.59(19) . . ?
C23 C24 C25 119.75(19) . . ?
C24 C25 C26 120.1(2) . . ?
C25 C26 C21 120.5(2) . . ?
C28 C27 C11 120.73(16) . . ?
C28 C27 C32 119.16(17) . . ?
C32 C27 C11 120.10(17) . . ?
C29 C28 C27 120.22(18) . . ?
C28 C29 C30 120.46(19) . . ?
C31 C30 C29 119.36(18) . . ?
C30 C31 C32 120.73(19) . . ?
C31 C32 C27 120.04(19) . . ?

loop_
_geom_bond_atom_site_label_1
_geom_bond_atom_site_label_2
_geom_bond_distance
_geom_bond_site_symmetry_2
_geom_bond_publ_flag
P1 F1 1.5964(11) . ?
P1 F2 1.6087(11) . ?
P1 F3 1.5973(10) . ?
P1 F4 1.5960(11) . ?
P1 F5 1.6034(11) . ?
P1 F6 1.6097(11) . ?
N1 C2 1.377(2) . ?
N1 C11 1.432(2) . ?
N1 C12 1.384(2) . ?
C2 C3 1.357(2) . ?
C3 C4 1.385(2) . ?
C4 C5 1.388(2) . ?
C5 C12 1.420(2) . ?
C5 C15 1.488(2) . ?
C6 C7 1.375(2) . ?
C6 C13 1.402(2) . ?
C7 C8 1.399(3) . ?
C8 C9 1.370(3) . ?
C9 C14 1.409(2) . ?
C10 C11 1.353(2) . ?
C10 C14 1.443(2) . ?
C10 C21 1.498(2) . ?
C11 C27 1.488(2) . ?
C12 C13 1.456(2) . ?
C13 C14 1.414(2) . ?
C15 C16 1.396(2) . ?
C15 C20 1.399(2) . ?
C16 C17 1.391(3) . ?
C17 C18 1.388(3) . ?
C18 C19 1.385(3) . ?
C19 C20 1.385(3) . ?
C21 C22 1.381(3) . ?
C21 C26 1.387(3) . ?
C22 C23 1.389(3) . ?
C23 C24 1.371(3) . ?
C24 C25 1.375(3) . ?
C25 C26 1.387(3) . ?
C27 C28 1.390(3) . ?
C27 C32 1.393(3) . ?
C28 C29 1.384(3) . ?
C29 C30 1.385(3) . ?
C30 C31 1.380(3) . ?
C31 C32 1.383(3) . ?

loop_
_geom_torsion_atom_site_label_1
_geom_torsion_atom_site_label_2
_geom_torsion_atom_site_label_3
_geom_torsion_atom_site_label_4
_geom_torsion
_geom_torsion_site_symmetry_1
_geom_torsion_site_symmetry_2
_geom_torsion_site_symmetry_3
_geom_torsion_site_symmetry_4
_geom_torsion_publ_flag
N1 C2 C3 C4 6.2(3) . . . . ?
N1 C11 C27 C28 72.6(2) . . . . ?
N1 C11 C27 C32 -106.63(19) . . . . ?
N1 C12 C13 C6 -161.26(16) . . . . ?
N1 C12 C13 C14 15.5(2) . . . . ?
C2 N1 C11 C10 -174.48(16) . . . . ?
C2 N1 C11 C27 6.5(2) . . . . ?
C2 N1 C12 C5 -14.5(2) . . . . ?
C2 N1 C12 C13 164.24(15) . . . . ?
C2 C3 C4 C5 -7.5(3) . . . . ?
C3 C4 C5 C12 -2.2(3) . . . . ?
C3 C4 C5 C15 172.14(16) . . . . ?
C4 C5 C12 N1 13.0(2) . . . . ?
C4 C5 C12 C13 -165.63(16) . . . . ?
C4 C5 C15 C16 46.2(2) . . . . ?
C4 C5 C15 C20 -127.19(18) . . . . ?
C5 C12 C13 C6 17.3(3) . . . . ?
C5 C12 C13 C14 -165.86(17) . . . . ?
C5 C15 C16 C17 -174.80(16) . . . . ?
C5 C15 C20 C19 174.61(15) . . . . ?
C6 C7 C8 C9 -2.0(3) . . . . ?
C6 C13 C14 C9 -4.8(3) . . . . ?
C6 C13 C14 C10 173.37(16) . . . . ?
C7 C6 C13 C12 -179.74(16) . . . . ?
C7 C6 C13 C14 3.4(3) . . . . ?
C7 C8 C9 C14 0.6(3) . . . . ?
C8 C9 C14 C10 -175.30(17) . . . . ?
C8 C9 C14 C13 2.8(3) . . . . ?
C10 C11 C27 C28 -106.4(2) . . . . ?
C10 C11 C27 C32 74.4(2) . . . . ?
C10 C21 C22 C23 179.02(17) . . . . ?
C10 C21 C26 C25 -179.0(2) . . . . ?
C11 N1 C2 C3 -173.13(16) . . . . ?
C11 N1 C12 C5 163.57(15) . . . . ?
C11 N1 C12 C13 -17.7(2) . . . . ?
C11 C10 C14 C9 171.02(17) . . . . ?
C11 C10 C14 C13 -7.1(3) . . . . ?
C11 C10 C21 C22 82.8(2) . . . . ?
C11 C10 C21 C26 -99.1(2) . . . . ?
C11 C27 C28 C29 -179.03(17) . . . . ?
C11 C27 C32 C31 177.82(17) . . . . ?
C12 N1 C2 C3 5.0(3) . . . . ?
C12 N1 C11 C10 7.4(2) . . . . ?
C12 N1 C11 C27 -171.57(15) . . . . ?
C12 C5 C15 C16 -139.79(18) . . . . ?
C12 C5 C15 C20 46.8(2) . . . . ?
C12 C13 C14 C9 178.28(16) . . . . ?
C12 C13 C14 C10 -3.5(2) . . . . ?
C13 C6 C7 C8 0.0(3) . . . . ?
C14 C10 C11 N1 5.4(3) . . . . ?
C14 C10 C11 C27 -175.63(16) . . . . ?
C14 C10 C21 C22 -97.6(2) . . . . ?
C14 C10 C21 C26 80.5(2) . . . . ?
C15 C5 C12 N1 -160.97(15) . . . . ?
C15 C5 C12 C13 20.4(3) . . . . ?
C15 C16 C17 C18 0.4(3) . . . . ?
C16 C15 C20 C19 1.2(2) . . . . ?
C16 C17 C18 C19 0.9(3) . . . . ?
C17 C18 C19 C20 -1.1(3) . . . . ?
C18 C19 C20 C15 0.1(3) . . . . ?
C20 C15 C16 C17 -1.4(3) . . . . ?
C21 C10 C11 N1 -174.97(15) . . . . ?
C21 C10 C11 C27 4.0(3) . . . . ?
C21 C10 C14 C9 -8.6(3) . . . . ?
C21 C10 C14 C13 173.29(15) . . . . ?
C21 C22 C23 C24 -0.3(3) . . . . ?
C22 C21 C26 C25 -0.9(4) . . . . ?
C22 C23 C24 C25 -0.3(4) . . . . ?
C23 C24 C25 C26 0.3(4) . . . . ?
C24 C25 C26 C21 0.3(4) . . . . ?
C26 C21 C22 C23 0.9(3) . . . . ?
C27 C28 C29 C30 1.0(3) . . . . ?
C28 C27 C32 C31 -1.4(3) . . . . ?
C28 C29 C30 C31 -1.0(3) . . . . ?
C29 C30 C31 C32 -0.2(3) . . . . ?
C30 C31 C32 C27 1.4(3) . . . . ?
C32 C27 C28 C29 0.2(3) . . . . ?
